data_7702790
loop_
_publ_author_name
'Song, Hui-Hua'
'Yin, Ping'
'Zheng, Li-Min'
'Korp, James D.'
'Jacobson, Allan J.'
'Gao, Song'
'Xin, Xin-Quan'

_publ_section_title
;
 Syntheses, crystal structures and magnetic properties of
 manganese(ii)-hedp compounds involving alkylenediamine templates (hedp =
 1-hydroxyethylidene-diphosphonate)
;
_journal_issue 13
_journal_name_full 'Journal of the Chemical Society, Dalton Transactions'
_journal_page_first 2752
_journal_paper_doi 10.1039/b200814a
_journal_year 2002
_chemical_formula_moiety 'C4 H14 N2 2+, C4 H10 O14 P4 Mn2 2-, 2 H2 O'
_chemical_formula_sum 'C8 H28 Mn2 N2 O16 P4'
_chemical_formula_weight 642.08
_space_group_IT_number 14
_space_group_name_Hall '-P 2yn'
_space_group_name_H-M_alt 'P 1 21/n 1'
_symmetry_cell_setting Monclinic
_symmetry_space_group_name_H-M 'P 1 21/n 1'
_atom_sites_solution_hydrogens geom
_atom_sites_solution_primary direct
_atom_sites_solution_secondary difmap
_audit_creation_method SHELXL-97
_cell_angle_alpha 90.00
_cell_angle_beta 99.309(2)
_cell_angle_gamma 90.00
_cell_formula_units_Z 2
_cell_length_a 5.6315(5)
_cell_length_b 12.2419(10)
_cell_length_c 16.4002(14)
_cell_measurement_reflns_used 2998
_cell_measurement_temperature 223(2)
_cell_measurement_theta_max 25.05
_cell_measurement_theta_min 2.09
_cell_volume 1115.74(17)
_computing_cell_refinement 'Bruker SAINT software (Bruker, 1999)'
_computing_data_collection 'Siemens SMART software (Siemens, 1996)'
_computing_data_reduction 'Bruker SAINT software (Bruker, 1999)'
_computing_structure_refinement 'SHELXL-97 (Sheldrick, 1997)'
_computing_structure_solution 'SHELXS-97 (Sheldrick, 1997)'
_diffrn_ambient_temperature 223(2)
_diffrn_detector_area_resol_mean 1K
_diffrn_measured_fraction_theta_full 0.996
_diffrn_measured_fraction_theta_max 0.996
_diffrn_measurement_device_type 'Siemens SMART CCD'
_diffrn_measurement_method CCD
_diffrn_radiation_monochromator graphite
_diffrn_radiation_source 'fine-focus sealed tube'
_diffrn_radiation_type MoK\a
_diffrn_radiation_wavelength 0.71073
_diffrn_reflns_av_R_equivalents 0.0382
_diffrn_reflns_av_sigmaI/netI 0.0273
_diffrn_reflns_limit_h_max 6
_diffrn_reflns_limit_h_min -6
_diffrn_reflns_limit_k_max 14
_diffrn_reflns_limit_k_min 0
_diffrn_reflns_limit_l_max 19
_diffrn_reflns_limit_l_min 0
_diffrn_reflns_number 5868
_diffrn_reflns_theta_full 25.05
_diffrn_reflns_theta_max 25.05
_diffrn_reflns_theta_min 2.09
_diffrn_standards_decay_% 0.0
_exptl_absorpt_coefficient_mu 1.497
_exptl_absorpt_correction_T_max 0.8770
_exptl_absorpt_correction_T_min 0.7237
_exptl_absorpt_correction_type empirical
_exptl_crystal_colour colorless
_exptl_crystal_density_diffrn 1.911
_exptl_crystal_density_method 'not measured'
_exptl_crystal_description 'diamond-shaped column'
_exptl_crystal_F_000 656
_exptl_crystal_size_max 0.25
_exptl_crystal_size_mid 0.06
_exptl_crystal_size_min 0.04
_refine_diff_density_max 0.410
_refine_diff_density_min -0.354
_refine_diff_density_rms 0.077
_refine_ls_extinction_coef 0.0014(6)
_refine_ls_extinction_expression Fc^*^=kFc[1+0.001xFc^2^\l^3^/sin(2\q)]^-1/4^
_refine_ls_extinction_method SHELXL
_refine_ls_goodness_of_fit_ref 1.034
_refine_ls_hydrogen_treatment mixed
_refine_ls_matrix_type full
_refine_ls_number_parameters 153
_refine_ls_number_reflns 1973
_refine_ls_number_restraints 1
_refine_ls_restrained_S_all 1.033
_refine_ls_R_factor_all 0.0395
_refine_ls_R_factor_gt 0.0284
_refine_ls_shift/su_max 0.000
_refine_ls_shift/su_mean 0.000
_refine_ls_structure_factor_coef Fsqd
_refine_ls_weighting_details 'calc w=1/[\s^2^(Fo^2^)+(0.0421P)^2^+0.5948P] where P=(Fo^2^+2Fc^2^)/3'
_refine_ls_weighting_scheme calc
_refine_ls_wR_factor_gt 0.0689
_refine_ls_wR_factor_ref 0.0731
_reflns_number_gt 1644
_reflns_number_total 2081
_reflns_threshold_expression >2sigma(I)
_cod_data_source_file b200814a.txt
_cod_data_source_block '[NH3(CH2)4NH3]Mn2(hedpH)2.2H2O'
_cod_original_cell_volume 1115.74(16)
_cod_original_sg_symbol_H-M P21/n
_cod_database_code 7702790

loop_
_symmetry_equiv_pos_as_xyz
'x, y, z'
'-x+1/2, y+1/2, -z+1/2'
'-x, -y, -z'
'x-1/2, -y-1/2, z-1/2'

loop_
_atom_site_label
_atom_site_type_symbol
_atom_site_fract_x
_atom_site_fract_y
_atom_site_fract_z
_atom_site_U_iso_or_equiv
_atom_site_adp_type
_atom_site_occupancy
_atom_site_symmetry_multiplicity
_atom_site_calc_flag
_atom_site_refinement_flags
Mn1 Mn 0.79270(7) 0.44645(3) 0.41811(3) 0.01243(14) Uani 1 1 d .
P1 P 0.27530(12) 0.58529(6) 0.38008(4) 0.01119(18) Uani 1 1 d .
P2 P 0.23663(12) 0.34108(6) 0.34823(4) 0.01215(18) Uani 1 1 d .
O1 O 0.5474(3) 0.57858(15) 0.40074(12) 0.0167(4) Uani 1 1 d .
O1W O -0.2621(4) 0.14914(17) 0.30980(15) 0.0276(5) Uani 1 1 d G
H1WA H -0.3568 0.1984 0.3301 0.033 Uiso 1 1 d G
H1WB H -0.1305 0.1796 0.2946 0.033 Uiso 1 1 d G
O2 O 0.1372(3) 0.56355(15) 0.45114(11) 0.0138(4) Uani 1 1 d .
O3 O 0.1948(3) 0.69832(15) 0.34304(12) 0.0171(4) Uani 1 1 d .
O4 O 0.5065(3) 0.33208(15) 0.37637(12) 0.0173(4) Uani 1 1 d .
O5 O 0.0788(3) 0.32797(15) 0.41439(11) 0.0145(4) Uani 1 1 d .
O6 O 0.1456(3) 0.25877(16) 0.27849(12) 0.0184(4) Uani 1 1 d D
H6 H 0.223(5) 0.235(2) 0.2239(12) 0.026 Uiso 1 1 d D
O7 O -0.0937(3) 0.48372(15) 0.29075(12) 0.0156(4) Uani 1 1 d .
H7 H -0.1397 0.5401 0.2648 0.022 Uiso 1 1 calc R
C1 C 0.1691(5) 0.4786(2) 0.30343(16) 0.0120(6) Uani 1 1 d .
C2 C 0.2657(5) 0.4894(2) 0.22173(17) 0.0159(6) Uani 1 1 d .
H2A H 0.2318 0.5622 0.1994 0.024 Uiso 1 1 calc R
H2B H 0.1883 0.4358 0.1827 0.024 Uiso 1 1 calc R
H2C H 0.4381 0.4772 0.2313 0.024 Uiso 1 1 calc R
N1 N 0.1733(4) 0.23097(18) 0.56861(15) 0.0183(5) Uani 1 1 d .
H1A H 0.3120 0.2612 0.5935 0.027 Uiso 1 1 calc R
H1B H 0.0584 0.2414 0.6001 0.027 Uiso 1 1 calc R
H1C H 0.1279 0.2625 0.5190 0.027 Uiso 1 1 calc R
C3 C 0.2092(5) 0.1112(2) 0.5574(2) 0.0236(7) Uani 1 1 d .
H3A H 0.2479 0.0760 0.6116 0.028 Uiso 1 1 calc R
H3B H 0.3446 0.0996 0.5277 0.028 Uiso 1 1 calc R
C4 C -0.0173(5) 0.0600(2) 0.5091(2) 0.0217(7) Uani 1 1 d .
H4A H -0.1494 0.0675 0.5410 0.026 Uiso 1 1 calc R
H4B H -0.0626 0.0995 0.4570 0.026 Uiso 1 1 calc R

loop_
_atom_site_aniso_label
_atom_site_aniso_U_11
_atom_site_aniso_U_22
_atom_site_aniso_U_33
_atom_site_aniso_U_23
_atom_site_aniso_U_13
_atom_site_aniso_U_12
Mn1 0.0106(2) 0.0153(2) 0.0112(2) -0.00038(17) 0.00127(16) 0.00034(16)
P1 0.0112(4) 0.0116(3) 0.0107(4) 0.0000(3) 0.0016(3) -0.0003(3)
P2 0.0115(4) 0.0118(4) 0.0133(4) -0.0019(3) 0.0025(3) -0.0001(3)
O1 0.0122(10) 0.0167(10) 0.0202(11) -0.0033(8) 0.0001(8) -0.0015(8)
O1W 0.0172(11) 0.0279(12) 0.0381(14) -0.0128(11) 0.0054(10) -0.0040(9)
O2 0.0148(10) 0.0161(10) 0.0102(10) -0.0002(8) 0.0012(8) -0.0018(7)
O3 0.0215(11) 0.0143(10) 0.0165(10) 0.0036(8) 0.0059(9) 0.0032(8)
O4 0.0129(10) 0.0146(10) 0.0243(11) -0.0014(9) 0.0027(8) 0.0014(8)
O5 0.0158(10) 0.0148(10) 0.0131(10) 0.0012(8) 0.0028(8) 0.0012(7)
O6 0.0201(10) 0.0183(10) 0.0179(10) -0.0083(9) 0.0062(8) -0.0046(8)
O7 0.0114(10) 0.0179(10) 0.0169(10) 0.0026(8) 0.0004(8) 0.0016(7)
C1 0.0091(13) 0.0156(14) 0.0108(14) 0.0003(11) -0.0002(11) 0.0009(10)
C2 0.0169(14) 0.0185(14) 0.0131(15) -0.0017(12) 0.0045(12) -0.0022(11)
N1 0.0192(13) 0.0155(12) 0.0200(13) -0.0019(10) 0.0029(10) -0.0009(9)
C3 0.0258(17) 0.0150(15) 0.0283(18) -0.0028(13) -0.0005(14) 0.0027(12)
C4 0.0215(15) 0.0179(16) 0.0248(16) -0.0013(13) 0.0009(13) -0.0002(12)

loop_
_atom_type_symbol
_atom_type_description
_atom_type_scat_dispersion_real
_atom_type_scat_dispersion_imag
_atom_type_scat_source
C C 0.0033 0.0016 'International Tables Vol C Tables 4.2.6.8 and 6.1.1.4'
H H 0.0000 0.0000 'International Tables Vol C Tables 4.2.6.8 and 6.1.1.4'
N N 0.0061 0.0033 'International Tables Vol C Tables 4.2.6.8 and 6.1.1.4'
O O 0.0106 0.0060 'International Tables Vol C Tables 4.2.6.8 and 6.1.1.4'
P P 0.1023 0.0942 'International Tables Vol C Tables 4.2.6.8 and 6.1.1.4'
Mn Mn 0.3368 0.7283 'International Tables Vol C Tables 4.2.6.8 and 6.1.1.4'

loop_
_geom_angle_atom_site_label_1
_geom_angle_atom_site_label_2
_geom_angle_atom_site_label_3
_geom_angle
_geom_angle_site_symmetry_1
_geom_angle_site_symmetry_3
O1 Mn1 O2 101.01(7) . 3_666
O1 Mn1 O4 90.88(7) . .
O2 Mn1 O4 106.88(7) 3_666 .
O1 Mn1 O5 167.37(7) . 1_655
O2 Mn1 O5 88.42(7) 3_666 1_655
O4 Mn1 O5 94.42(7) . 1_655
O1 Mn1 O7 89.86(7) . 1_655
O2 Mn1 O7 152.39(7) 3_666 1_655
O4 Mn1 O7 98.16(7) . 1_655
O5 Mn1 O7 78.06(7) 1_655 1_655
O1 Mn1 O2 93.44(7) . 1_655
O2 Mn1 O2 78.17(7) 3_666 1_655
O4 Mn1 O2 172.61(7) . 1_655
O5 Mn1 O2 80.17(7) 1_655 1_655
O7 Mn1 O2 75.88(6) 1_655 1_655
O1 P1 O2 116.18(11) . .
O1 P1 O3 110.91(11) . .
O2 P1 O3 107.60(11) . .
O1 P1 C1 108.57(11) . .
O2 P1 C1 104.36(11) . .
O3 P1 C1 108.86(11) . .
O5 P2 O4 116.59(11) . .
O5 P2 O6 107.27(11) . .
O4 P2 O6 111.89(11) . .
O5 P2 C1 105.86(11) . .
O4 P2 C1 108.53(11) . .
O6 P2 C1 106.04(12) . .
P1 O1 Mn1 133.25(11) . .
P1 O2 Mn1 138.44(11) . 3_666
P1 O2 Mn1 115.13(10) . 1_455
Mn1 O2 Mn1 101.83(7) 3_666 1_455
P2 O4 Mn1 135.03(11) . .
P2 O5 Mn1 118.12(10) . 1_455
C1 O7 Mn1 106.43(14) . 1_455
O7 C1 C2 111.5(2) . .
O7 C1 P1 106.01(17) . .
C2 C1 P1 114.40(19) . .
O7 C1 P2 103.51(17) . .
C2 C1 P2 110.29(19) . .
P1 C1 P2 110.50(13) . .
N1 C3 C4 110.4(2) . .
C4 C4 C3 112.2(3) 3_556 .

loop_
_geom_bond_atom_site_label_1
_geom_bond_atom_site_label_2
_geom_bond_distance
_geom_bond_site_symmetry_2
Mn1 O1 2.1162(19) .
Mn1 O2 2.1201(19) 3_666
Mn1 O4 2.1611(19) .
Mn1 O5 2.1762(18) 1_655
Mn1 O7 2.3265(19) 1_655
Mn1 O2 2.4026(18) 1_655
P1 O1 1.5171(19) .
P1 O2 1.525(2) .
P1 O3 1.5492(19) .
P1 C1 1.844(3) .
P2 O5 1.518(2) .
P2 O4 1.5191(19) .
P2 O6 1.548(2) .
P2 C1 1.852(3) .
O2 Mn1 2.1201(19) 3_666
O2 Mn1 2.4026(18) 1_455
O5 Mn1 2.1762(18) 1_455
O7 C1 1.462(3) .
O7 Mn1 2.3265(19) 1_455
C1 C2 1.531(4) .
N1 C3 1.495(4) .
C3 C4 1.524(4) .
C4 C4 1.518(5) 3_556

loop_
_geom_hbond_atom_site_label_D
_geom_hbond_atom_site_label_H
_geom_hbond_atom_site_label_A
_geom_hbond_distance_DH
_geom_hbond_distance_HA
_geom_hbond_distance_DA
_geom_hbond_angle_DHA
_geom_hbond_site_symmetry_A
O1W H1WA O4 0.90 2.01 2.892(3) 165.5 1_455
O1W H1WB O6 0.90 1.89 2.778(3) 170.3 .
O6 H6 O3 1.098(10) 1.334(11) 2.431(3) 175(3) 2_545
O7 H7 O1W 0.83 1.83 2.655(3) 169.2 2_455
N1 H1A O1 0.90 2.11 2.812(3) 133.9 3_666
N1 H1C O5 0.90 1.87 2.767(3) 172.0 .
N1 H1B O3 0.90 1.97 2.849(3) 165.4 3_566

loop_
_geom_torsion_atom_site_label_1
_geom_torsion_atom_site_label_2
_geom_torsion_atom_site_label_3
_geom_torsion_atom_site_label_4
_geom_torsion
_geom_torsion_site_symmetry_1
_geom_torsion_site_symmetry_4
O2 P1 O1 Mn1 77.97(18) . .
O3 P1 O1 Mn1 -158.77(14) . .
C1 P1 O1 Mn1 -39.21(19) . .
O2 Mn1 O1 P1 -99.19(16) 3_666 .
O4 Mn1 O1 P1 8.20(17) . .
O5 Mn1 O1 P1 123.1(3) 1_655 .
O7 Mn1 O1 P1 106.35(16) 1_655 .
O2 Mn1 O1 P1 -177.80(16) 1_655 .
O1 P1 O2 Mn1 14.9(2) . 3_666
O3 P1 O2 Mn1 -110.03(17) . 3_666
C1 P1 O2 Mn1 134.42(16) . 3_666
O1 P1 O2 Mn1 -135.58(10) . 1_455
O3 P1 O2 Mn1 99.45(11) . 1_455
C1 P1 O2 Mn1 -16.10(13) . 1_455
O5 P2 O4 Mn1 -91.64(18) . .
O6 P2 O4 Mn1 144.37(15) . .
C1 P2 O4 Mn1 27.7(2) . .
O1 Mn1 O4 P2 -1.62(18) . .
O2 Mn1 O4 P2 100.17(17) 3_666 .
O5 Mn1 O4 P2 -170.14(17) 1_655 .
O7 Mn1 O4 P2 -91.60(17) 1_655 .
O2 Mn1 O4 P2 -127.5(5) 1_655 .
O4 P2 O5 Mn1 132.99(11) . 1_455
O6 P2 O5 Mn1 -100.69(12) . 1_455
C1 P2 O5 Mn1 12.21(15) . 1_455
Mn1 O7 C1 C2 173.78(17) 1_455 .
Mn1 O7 C1 P1 -61.12(16) 1_455 .
Mn1 O7 C1 P2 55.22(16) 1_455 .
O1 P1 C1 O7 175.85(16) . .
O2 P1 C1 O7 51.35(18) . .
O3 P1 C1 O7 -63.32(19) . .
O1 P1 C1 C2 -60.9(2) . .
O2 P1 C1 C2 174.64(19) . .
O3 P1 C1 C2 60.0(2) . .
O1 P1 C1 P2 64.33(16) . .
O2 P1 C1 P2 -60.18(15) . .
O3 P1 C1 P2 -174.84(12) . .
O5 P2 C1 O7 -45.66(18) . .
O4 P2 C1 O7 -171.53(15) . .
O6 P2 C1 O7 68.10(18) . .
O5 P2 C1 C2 -165.05(17) . .
O4 P2 C1 C2 69.1(2) . .
O6 P2 C1 C2 -51.3(2) . .
O5 P2 C1 P1 67.47(15) . .
O4 P2 C1 P1 -58.41(16) . .
O6 P2 C1 P1 -178.77(12) . .
N1 C3 C4 C4 175.8(3) . 3_556
